data_4066879
loop_
_publ_author_name
'Crist\'obal, Crisp\'in'
'Garc\'ia-Rub\'in, Silvia'
'Hern\'andez, Yohar A.'
'L\'opez-Serrano, Joaqu\'in'
'Paneque, Margarita'
'Posadas, Cristina M.'
'Poveda, Manuel L.'
'Rend\'on, Nuria'
'\'Alvarez, Eleuterio'

_publ_section_title
;
 Iridafurans by Coupling of Alkynes and Aldehydes on a TpMe2Ir System.
 Facile Demethoxycarbonylation of a \b-CO2Me Substituent
;
_journal_issue 22
_journal_name_full Organometallics
_journal_page_first 5744
_journal_paper_doi 10.1021/om1006853
_journal_volume 29
_journal_year 2010
_chemical_formula_moiety 'C28 H35 B F Ir N6 O6, C3 H6 O, H2 O'
_chemical_formula_sum 'C31 H43 B F Ir N6 O8'
_chemical_formula_weight 849.72
_chemical_name_systematic
; 
 ? 
;
_space_group_IT_number 2
_symmetry_cell_setting triclinic
_symmetry_space_group_name_Hall '-P 1'
_symmetry_space_group_name_H-M 'P -1'
_atom_sites_solution_hydrogens geom
_atom_sites_solution_primary direct
_atom_sites_solution_secondary difmap
_audit_creation_method SHELXL-97
_cell_angle_alpha 79.5630(10)
_cell_angle_beta 89.6690(10)
_cell_angle_gamma 76.5660(10)
_cell_formula_units_Z 2
_cell_length_a 9.5212(3)
_cell_length_b 13.5370(5)
_cell_length_c 13.7740(5)
_cell_measurement_reflns_used 9660
_cell_measurement_temperature 173(2)
_cell_measurement_theta_max 30.07
_cell_measurement_theta_min 2.37
_cell_volume 1696.94(10)
_computing_cell_refinement 'Bruker (2006). APEX 2. Version 2.1.'
_computing_data_collection 'Bruker (2006). APEX 2. Version 2.1.'
_computing_data_reduction 'Bruker (2006). APEX 2. Version 2.1.'
_computing_molecular_graphics 'XP, SHELXTL v. 6.14 (Bruker, 2003)'
_computing_publication_material 'XCIF, SHELXTL v. 6.14 (Bruker, 2003)'
_computing_structure_refinement 'XL, SHELXTL v. 6.14 (Bruker, 2003)'
_computing_structure_solution 'Bruker (2006). APEX 2. Version 2.1.'
_diffrn_ambient_temperature 173(2)
_diffrn_detector_area_resol_mean 8.26
_diffrn_measured_fraction_theta_full 0.984
_diffrn_measured_fraction_theta_max 0.984
_diffrn_measurement_device_type
;
 Bruker-Nonius X8kappa APEX II CCD area detector'
;
_diffrn_measurement_method 'phi and omega scans with narrow frames'
_diffrn_radiation_monochromator graphite
_diffrn_radiation_source 'fine-focus sealed tube'
_diffrn_radiation_type MoK\a
_diffrn_radiation_wavelength 0.71073
_diffrn_reflns_av_R_equivalents 0.0344
_diffrn_reflns_av_sigmaI/netI 0.0344
_diffrn_reflns_limit_h_max 12
_diffrn_reflns_limit_h_min -13
_diffrn_reflns_limit_k_max 19
_diffrn_reflns_limit_k_min -19
_diffrn_reflns_limit_l_max 19
_diffrn_reflns_limit_l_min -19
_diffrn_reflns_number 45622
_diffrn_reflns_theta_full 30.66
_diffrn_reflns_theta_max 30.66
_diffrn_reflns_theta_min 2.71
_diffrn_standards_decay_% 0
_exptl_absorpt_coefficient_mu 3.998
_exptl_absorpt_correction_T_max 0.6045
_exptl_absorpt_correction_T_min 0.3397
_exptl_absorpt_correction_type multi-scan
_exptl_absorpt_process_details
;
 SADABS, Bruker (2006). APEX 2. Version 2.1. Bruker Analytical
 X-ray Solutions, Madison, Wisconsin, USA.
;
_exptl_crystal_colour yellow
_exptl_crystal_density_diffrn 1.663
_exptl_crystal_density_method 'not measured'
_exptl_crystal_description prism
_exptl_crystal_F_000 852
_exptl_crystal_size_max 0.28
_exptl_crystal_size_mid 0.25
_exptl_crystal_size_min 0.13
_refine_diff_density_max 1.790
_refine_diff_density_min -2.071
_refine_diff_density_rms 0.129
_refine_ls_extinction_method none
_refine_ls_goodness_of_fit_ref 1.089
_refine_ls_hydrogen_treatment mixed
_refine_ls_matrix_type full
_refine_ls_number_parameters 455
_refine_ls_number_reflns 10415
_refine_ls_number_restraints 4
_refine_ls_restrained_S_all 1.089
_refine_ls_R_factor_all 0.0428
_refine_ls_R_factor_gt 0.0273
_refine_ls_shift/su_max 0.001
_refine_ls_shift/su_mean 0.000
_refine_ls_structure_factor_coef Fsqd
_refine_ls_weighting_details 'calc w=1/[\s^2^(Fo^2^)+(0.0263P)^2^+2.2460P] where P=(Fo^2^+2Fc^2^)/3'
_refine_ls_weighting_scheme calc
_refine_ls_wR_factor_gt 0.0572
_refine_ls_wR_factor_ref 0.0648
_reflns_number_gt 8385
_reflns_number_total 10415
_reflns_threshold_expression >2sigma(I)
_cod_data_source_file om1006853_si_001.cif
_cod_data_source_block 3d
_cod_depositor_comments
;
The following automatic conversions were performed:

'_symmetry_cell_setting' value 'Triclinic' changed to 'triclinic'
according to /home/saulius/struct/CIF-dictionaries/cif_core.dic
dictionary named 'cif_core.dic' version 2.4.1 from 2010-06-29.

Automatic conversion script
Id: cif_fix_values 1715 2011-07-08 13:25:40Z adriana 
;
_cod_original_sg_symbol_H-M P-1
_cod_database_code 4066879

loop_
_symmetry_equiv_pos_as_xyz
'x, y, z'
'-x, -y, -z'

loop_
_atom_site_label
_atom_site_type_symbol
_atom_site_fract_x
_atom_site_fract_y
_atom_site_fract_z
_atom_site_U_iso_or_equiv
_atom_site_adp_type
_atom_site_occupancy
_atom_site_symmetry_multiplicity
_atom_site_calc_flag
_atom_site_refinement_flags
Ir1 Ir 0.970975(13) 0.335945(9) 0.279823(8) 0.01785(4) Uani 1 1 d .
F1 F 0.5927(3) 0.91210(16) 0.38018(17) 0.0423(5) Uani 1 1 d .
O1 O 0.8980(2) 0.48564(16) 0.29541(14) 0.0191(4) Uani 1 1 d .
O2 O 0.6309(3) 0.29806(18) 0.39171(16) 0.0274(5) Uani 1 1 d .
O3 O 0.8097(3) 0.15570(17) 0.40201(17) 0.0296(5) Uani 1 1 d .
O4 O 0.7867(3) 0.48099(17) 0.59866(15) 0.0270(5) Uani 1 1 d .
O5 O 0.7734(3) 0.31836(17) 0.59626(15) 0.0264(5) Uani 1 1 d .
O6 O 1.1502(2) 0.33878(18) 0.36475(16) 0.0234(4) Uani 1 1 d D
H1O6 H 1.234(3) 0.319(3) 0.340(3) 0.028 Uiso 1 1 d D
H2O6 H 1.151(4) 0.3985(18) 0.380(3) 0.028 Uiso 1 1 d D
N1 N 0.7951(3) 0.3456(2) 0.19104(17) 0.0198(5) Uani 1 1 d .
N2 N 0.8130(3) 0.2856(2) 0.11896(17) 0.0208(5) Uani 1 1 d .
N3 N 1.0720(3) 0.3651(2) 0.14275(17) 0.0210(5) Uani 1 1 d .
N4 N 1.0623(3) 0.3020(2) 0.07689(17) 0.0218(5) Uani 1 1 d .
N5 N 1.0526(3) 0.1821(2) 0.27554(17) 0.0215(5) Uani 1 1 d .
N6 N 1.0236(3) 0.1462(2) 0.19266(18) 0.0222(5) Uani 1 1 d .
C1 C 0.6613(3) 0.4066(2) 0.1773(2) 0.0224(6) Uani 1 1 d .
C2 C 0.5922(4) 0.3833(3) 0.0982(2) 0.0266(6) Uani 1 1 d .
H2 H 0.4960 0.4137 0.0736 0.032 Uiso 1 1 calc R
C3 C 0.6909(4) 0.3075(3) 0.0627(2) 0.0242(6) Uani 1 1 d .
C4 C 0.5984(4) 0.4901(3) 0.2332(2) 0.0289(7) Uani 1 1 d .
H4A H 0.6142 0.4631 0.3043 0.043 Uiso 1 1 calc R
H4B H 0.4944 0.5143 0.2174 0.043 Uiso 1 1 calc R
H4C H 0.6452 0.5477 0.2148 0.043 Uiso 1 1 calc R
C5 C 0.6743(4) 0.2544(3) -0.0209(2) 0.0318(7) Uani 1 1 d .
H5A H 0.7457 0.2669 -0.0704 0.048 Uiso 1 1 calc R
H5B H 0.5768 0.2815 -0.0511 0.048 Uiso 1 1 calc R
H5C H 0.6897 0.1800 0.0037 0.048 Uiso 1 1 calc R
C6 C 1.1484(3) 0.4315(2) 0.1019(2) 0.0227(6) Uani 1 1 d .
C7 C 1.1903(4) 0.4106(3) 0.0089(2) 0.0282(7) Uani 1 1 d .
H7 H 1.2462 0.4459 -0.0361 0.034 Uiso 1 1 calc R
C8 C 1.1346(3) 0.3294(3) -0.0045(2) 0.0251(6) Uani 1 1 d .
C9 C 1.1756(4) 0.5136(3) 0.1528(2) 0.0287(7) Uani 1 1 d .
H9A H 1.0934 0.5358 0.1933 0.043 Uiso 1 1 calc R
H9B H 1.1878 0.5727 0.1034 0.043 Uiso 1 1 calc R
H9C H 1.2635 0.4865 0.1951 0.043 Uiso 1 1 calc R
C10 C 1.1459(4) 0.2744(3) -0.0908(2) 0.0360(8) Uani 1 1 d .
H10A H 1.2020 0.2031 -0.0703 0.054 Uiso 1 1 calc R
H10B H 1.1943 0.3101 -0.1443 0.054 Uiso 1 1 calc R
H10C H 1.0489 0.2742 -0.1139 0.054 Uiso 1 1 calc R
C11 C 1.1160(4) 0.0991(3) 0.3424(2) 0.0271(7) Uani 1 1 d .
C12 C 1.1243(4) 0.0097(3) 0.3032(2) 0.0334(8) Uani 1 1 d .
H12 H 1.1627 -0.0596 0.3353 0.040 Uiso 1 1 calc R
C13 C 1.0657(4) 0.0424(3) 0.2087(2) 0.0306(7) Uani 1 1 d .
C14 C 1.1680(5) 0.1018(3) 0.4437(2) 0.0381(9) Uani 1 1 d .
H14A H 1.1812 0.1711 0.4460 0.057 Uiso 1 1 calc R
H14B H 1.2604 0.0512 0.4600 0.057 Uiso 1 1 calc R
H14C H 1.0967 0.0851 0.4916 0.057 Uiso 1 1 calc R
C15 C 1.0456(5) -0.0193(3) 0.1322(3) 0.0428(10) Uani 1 1 d .
H15A H 0.9432 -0.0031 0.1117 0.064 Uiso 1 1 calc R
H15B H 1.0778 -0.0931 0.1600 0.064 Uiso 1 1 calc R
H15C H 1.1027 -0.0020 0.0749 0.064 Uiso 1 1 calc R
C16 C 0.8422(3) 0.4951(2) 0.3824(2) 0.0193(5) Uani 1 1 d .
C17 C 0.7809(3) 0.6044(2) 0.3904(2) 0.0202(6) Uani 1 1 d .
C18 C 0.8540(4) 0.6801(3) 0.3525(2) 0.0253(6) Uani 1 1 d .
H18 H 0.9483 0.6601 0.3287 0.030 Uiso 1 1 calc R
C19 C 0.7918(4) 0.7844(3) 0.3489(2) 0.0289(7) Uani 1 1 d .
H19 H 0.8415 0.8359 0.3225 0.035 Uiso 1 1 calc R
C20 C 0.6559(4) 0.8105(2) 0.3847(2) 0.0278(7) Uani 1 1 d .
C21 C 0.5808(4) 0.7383(3) 0.4241(2) 0.0269(7) Uani 1 1 d .
H21 H 0.4875 0.7591 0.4492 0.032 Uiso 1 1 calc R
C22 C 0.6436(4) 0.6350(3) 0.4264(2) 0.0249(6) Uani 1 1 d .
H22 H 0.5925 0.5843 0.4529 0.030 Uiso 1 1 calc R
C23 C 0.7596(3) 0.2568(2) 0.4041(2) 0.0223(6) Uani 1 1 d .
C24 C 0.8774(3) 0.3076(2) 0.4165(2) 0.0192(5) Uani 1 1 d .
H24 H 0.9519 0.2597 0.4647 0.023 Uiso 1 1 calc R
C25 C 0.8329(3) 0.4096(2) 0.4501(2) 0.0203(6) Uani 1 1 d .
C26 C 0.7953(3) 0.4117(2) 0.5516(2) 0.0214(6) Uani 1 1 d .
C27 C 0.7149(5) 0.1071(3) 0.3574(3) 0.0404(9) Uani 1 1 d .
H27A H 0.6298 0.1058 0.3975 0.061 Uiso 1 1 calc R
H27B H 0.7657 0.0362 0.3534 0.061 Uiso 1 1 calc R
H27C H 0.6845 0.1461 0.2908 0.061 Uiso 1 1 calc R
C28 C 0.7364(4) 0.3100(3) 0.6980(2) 0.0308(7) Uani 1 1 d .
H28A H 0.8159 0.3201 0.7370 0.046 Uiso 1 1 calc R
H28B H 0.7194 0.2412 0.7224 0.046 Uiso 1 1 calc R
H28C H 0.6486 0.3628 0.7042 0.046 Uiso 1 1 calc R
B1 B 0.9658(4) 0.2251(3) 0.0993(2) 0.0220(7) Uani 1 1 d .
H1 H 0.9621 0.1893 0.0422 0.026 Uiso 1 1 calc R
O7 O 0.6457(4) 0.0018(3) 0.0953(3) 0.0758(11) Uani 1 1 d .
C29 C 0.4720(5) -0.0891(4) 0.1574(3) 0.0509(11) Uani 1 1 d .
H29A H 0.3985 -0.0908 0.1087 0.076 Uiso 1 1 calc R
H29B H 0.4293 -0.0889 0.2223 0.076 Uiso 1 1 calc R
H29C H 0.5522 -0.1501 0.1610 0.076 Uiso 1 1 calc R
C30 C 0.5266(5) 0.0057(4) 0.1277(3) 0.0461(10) Uani 1 1 d .
C31 C 0.4254(6) 0.1055(4) 0.1359(4) 0.0673(15) Uani 1 1 d .
H31A H 0.4730 0.1623 0.1148 0.101 Uiso 1 1 calc R
H31B H 0.3976 0.1043 0.2046 0.101 Uiso 1 1 calc R
H31C H 0.3390 0.1156 0.0935 0.101 Uiso 1 1 calc R
O8 O 0.3999(3) 0.2797(2) 0.2881(2) 0.0407(6) Uani 1 1 d D
H1O8 H 0.473(4) 0.286(3) 0.324(3) 0.049 Uiso 1 1 d D
H2O8 H 0.412(5) 0.294(3) 0.2236(15) 0.049 Uiso 1 1 d D

loop_
_atom_site_aniso_label
_atom_site_aniso_U_11
_atom_site_aniso_U_22
_atom_site_aniso_U_33
_atom_site_aniso_U_23
_atom_site_aniso_U_13
_atom_site_aniso_U_12
Ir1 0.01795(6) 0.02281(6) 0.01463(5) -0.00675(4) 0.00227(3) -0.00597(4)
F1 0.0461(14) 0.0250(11) 0.0555(14) -0.0131(10) -0.0033(11) -0.0033(10)
O1 0.0209(10) 0.0236(11) 0.0154(9) -0.0063(8) 0.0041(7) -0.0087(8)
O2 0.0245(12) 0.0325(13) 0.0289(11) -0.0086(9) 0.0068(9) -0.0116(10)
O3 0.0349(14) 0.0210(11) 0.0355(12) -0.0061(9) 0.0000(10) -0.0110(10)
O4 0.0368(13) 0.0276(12) 0.0195(10) -0.0087(8) 0.0040(9) -0.0097(10)
O5 0.0370(13) 0.0284(12) 0.0175(10) -0.0070(8) 0.0083(9) -0.0132(10)
O6 0.0203(11) 0.0278(12) 0.0249(10) -0.0109(9) -0.0013(8) -0.0066(9)
N1 0.0200(12) 0.0259(13) 0.0159(10) -0.0063(9) 0.0031(9) -0.0081(10)
N2 0.0222(13) 0.0260(13) 0.0166(11) -0.0072(9) 0.0011(9) -0.0077(10)
N3 0.0206(12) 0.0286(14) 0.0167(11) -0.0096(10) 0.0038(9) -0.0075(10)
N4 0.0208(12) 0.0289(14) 0.0178(11) -0.0092(10) 0.0025(9) -0.0065(10)
N5 0.0277(14) 0.0234(13) 0.0145(10) -0.0093(9) -0.0009(9) -0.0041(11)
N6 0.0242(13) 0.0271(14) 0.0171(11) -0.0097(9) 0.0003(9) -0.0052(11)
C1 0.0222(15) 0.0256(16) 0.0206(13) -0.0051(11) 0.0025(11) -0.0072(12)
C2 0.0227(15) 0.0340(18) 0.0231(14) -0.0043(12) -0.0026(11) -0.0077(13)
C3 0.0264(16) 0.0302(17) 0.0189(13) -0.0043(11) -0.0013(11) -0.0123(13)
C4 0.0219(16) 0.0339(18) 0.0313(16) -0.0110(13) -0.0005(12) -0.0034(13)
C5 0.0346(19) 0.040(2) 0.0253(15) -0.0104(14) -0.0052(13) -0.0131(16)
C6 0.0182(14) 0.0270(16) 0.0222(13) -0.0038(11) 0.0020(11) -0.0046(12)
C7 0.0251(16) 0.0387(19) 0.0207(14) -0.0045(13) 0.0069(12) -0.0083(14)
C8 0.0234(15) 0.0333(18) 0.0177(13) -0.0070(12) 0.0059(11) -0.0030(13)
C9 0.0289(17) 0.0303(18) 0.0293(16) -0.0061(13) 0.0060(13) -0.0115(14)
C10 0.043(2) 0.046(2) 0.0211(15) -0.0126(14) 0.0101(14) -0.0105(17)
C11 0.0316(17) 0.0269(17) 0.0215(14) -0.0067(12) -0.0036(12) -0.0022(13)
C12 0.043(2) 0.0259(17) 0.0275(16) -0.0057(13) -0.0071(14) 0.0007(15)
C13 0.0373(19) 0.0293(18) 0.0261(15) -0.0107(13) -0.0020(13) -0.0051(15)
C14 0.052(2) 0.0312(19) 0.0266(16) -0.0080(14) -0.0156(15) 0.0021(17)
C15 0.064(3) 0.0225(18) 0.0363(19) -0.0119(15) -0.0081(18) 0.0061(17)
C16 0.0169(13) 0.0246(15) 0.0183(12) -0.0059(10) 0.0019(10) -0.0074(11)
C17 0.0218(14) 0.0250(15) 0.0157(12) -0.0074(10) 0.0010(10) -0.0068(12)
C18 0.0258(16) 0.0340(18) 0.0195(13) -0.0070(12) 0.0045(11) -0.0122(13)
C19 0.0343(18) 0.0259(17) 0.0290(16) -0.0049(12) 0.0020(13) -0.0121(14)
C20 0.0335(18) 0.0214(16) 0.0281(15) -0.0081(12) -0.0042(13) -0.0027(13)
C21 0.0245(16) 0.0302(17) 0.0253(15) -0.0098(12) 0.0035(12) -0.0013(13)
C22 0.0247(16) 0.0265(16) 0.0241(14) -0.0047(12) 0.0036(12) -0.0073(13)
C23 0.0264(16) 0.0247(15) 0.0168(12) -0.0042(11) 0.0046(11) -0.0076(12)
C24 0.0213(14) 0.0209(14) 0.0160(12) -0.0057(10) 0.0023(10) -0.0041(11)
C25 0.0207(14) 0.0246(15) 0.0190(13) -0.0088(11) 0.0030(10) -0.0082(12)
C26 0.0212(14) 0.0248(15) 0.0191(13) -0.0053(11) 0.0025(10) -0.0062(12)
C27 0.050(2) 0.0273(19) 0.048(2) -0.0086(16) -0.0081(18) -0.0164(17)
C28 0.041(2) 0.0344(19) 0.0184(14) -0.0058(12) 0.0097(13) -0.0116(15)
B1 0.0249(17) 0.0238(17) 0.0185(14) -0.0082(12) 0.0011(12) -0.0050(14)
O7 0.052(2) 0.073(3) 0.099(3) -0.009(2) 0.018(2) -0.0142(19)
C29 0.056(3) 0.048(3) 0.050(2) -0.010(2) -0.006(2) -0.016(2)
C30 0.047(3) 0.054(3) 0.039(2) -0.0131(18) 0.0015(18) -0.011(2)
C31 0.078(4) 0.044(3) 0.084(4) -0.018(3) 0.027(3) -0.018(3)
O8 0.0220(13) 0.0600(18) 0.0442(15) -0.0198(14) 0.0014(11) -0.0098(12)

loop_
_atom_type_symbol
_atom_type_description
_atom_type_scat_dispersion_real
_atom_type_scat_dispersion_imag
_atom_type_scat_source
C C 0.0033 0.0016 'International Tables Vol C Tables 4.2.6.8 and 6.1.1.4'
H H 0.0000 0.0000 'International Tables Vol C Tables 4.2.6.8 and 6.1.1.4'
B B 0.0013 0.0007 'International Tables Vol C Tables 4.2.6.8 and 6.1.1.4'
N N 0.0061 0.0033 'International Tables Vol C Tables 4.2.6.8 and 6.1.1.4'
O O 0.0106 0.0060 'International Tables Vol C Tables 4.2.6.8 and 6.1.1.4'
F F 0.0171 0.0103 'International Tables Vol C Tables 4.2.6.8 and 6.1.1.4'
Ir Ir -1.4442 7.9887 'International Tables Vol C Tables 4.2.6.8 and 6.1.1.4'

loop_
_geom_angle_atom_site_label_1
_geom_angle_atom_site_label_2
_geom_angle_atom_site_label_3
_geom_angle
O1 Ir1 N1 91.17(9)
O1 Ir1 N5 175.27(9)
N1 Ir1 N5 92.90(10)
O1 Ir1 O6 85.00(9)
N1 Ir1 O6 175.19(10)
N5 Ir1 O6 91.05(10)
O1 Ir1 C24 82.49(10)
N1 Ir1 C24 98.35(10)
N5 Ir1 C24 94.54(11)
O6 Ir1 C24 84.06(10)
O1 Ir1 N3 97.35(9)
N1 Ir1 N3 83.33(9)
N5 Ir1 N3 85.52(10)
O6 Ir1 N3 94.25(9)
C24 Ir1 N3 178.30(11)
C16 O1 Ir1 113.07(18)
C23 O3 C27 116.4(3)
C26 O5 C28 115.8(2)
Ir1 O6 H1O6 116(3)
Ir1 O6 H2O6 116(3)
H1O6 O6 H2O6 104(4)
C1 N1 N2 107.0(2)
C1 N1 Ir1 135.0(2)
N2 N1 Ir1 117.68(19)
C3 N2 N1 109.8(2)
C3 N2 B1 129.1(2)
N1 N2 B1 119.7(2)
C6 N3 N4 107.6(2)
C6 N3 Ir1 135.6(2)
N4 N3 Ir1 116.70(19)
C8 N4 N3 108.9(3)
C8 N4 B1 131.4(3)
N3 N4 B1 119.3(2)
C11 N5 N6 106.5(2)
C11 N5 Ir1 134.4(2)
N6 N5 Ir1 118.36(19)
C13 N6 N5 110.1(2)
C13 N6 B1 131.4(3)
N5 N6 B1 118.3(2)
N1 C1 C2 108.9(3)
N1 C1 C4 125.8(3)
C2 C1 C4 125.1(3)
C3 C2 C1 106.7(3)
C3 C2 H2 126.7
C1 C2 H2 126.7
N2 C3 C2 107.6(3)
N2 C3 C5 123.1(3)
C2 C3 C5 129.4(3)
C1 C4 H4A 109.5
C1 C4 H4B 109.5
H4A C4 H4B 109.5
C1 C4 H4C 109.5
H4A C4 H4C 109.5
H4B C4 H4C 109.5
C3 C5 H5A 109.5
C3 C5 H5B 109.5
H5A C5 H5B 109.5
C3 C5 H5C 109.5
H5A C5 H5C 109.5
H5B C5 H5C 109.5
N3 C6 C7 109.0(3)
N3 C6 C9 121.7(3)
C7 C6 C9 129.3(3)
C8 C7 C6 106.3(3)
C8 C7 H7 126.9
C6 C7 H7 126.9
N4 C8 C7 108.1(3)
N4 C8 C10 122.3(3)
C7 C8 C10 129.6(3)
C6 C9 H9A 109.5
C6 C9 H9B 109.5
H9A C9 H9B 109.5
C6 C9 H9C 109.5
H9A C9 H9C 109.5
H9B C9 H9C 109.5
C8 C10 H10A 109.5
C8 C10 H10B 109.5
H10A C10 H10B 109.5
C8 C10 H10C 109.5
H10A C10 H10C 109.5
H10B C10 H10C 109.5
N5 C11 C12 109.5(3)
N5 C11 C14 125.1(3)
C12 C11 C14 125.4(3)
C13 C12 C11 106.1(3)
C13 C12 H12 127.0
C11 C12 H12 127.0
N6 C13 C12 107.8(3)
N6 C13 C15 122.5(3)
C12 C13 C15 129.8(3)
C11 C14 H14A 109.5
C11 C14 H14B 109.5
H14A C14 H14B 109.5
C11 C14 H14C 109.5
H14A C14 H14C 109.5
H14B C14 H14C 109.5
C13 C15 H15A 109.5
C13 C15 H15B 109.5
H15A C15 H15B 109.5
C13 C15 H15C 109.5
H15A C15 H15C 109.5
H15B C15 H15C 109.5
O1 C16 C25 120.7(3)
O1 C16 C17 112.5(2)
C25 C16 C17 126.5(3)
C18 C17 C22 118.6(3)
C18 C17 C16 120.1(3)
C22 C17 C16 121.0(3)
C19 C18 C17 121.3(3)
C19 C18 H18 119.4
C17 C18 H18 119.4
C20 C19 C18 117.8(3)
C20 C19 H19 121.1
C18 C19 H19 121.1
F1 C20 C19 118.5(3)
F1 C20 C21 118.6(3)
C19 C20 C21 122.9(3)
C20 C21 C22 118.7(3)
C20 C21 H21 120.7
C22 C21 H21 120.7
C21 C22 C17 120.8(3)
C21 C22 H22 119.6
C17 C22 H22 119.6
O2 C23 O3 121.3(3)
O2 C23 C24 126.7(3)
O3 C23 C24 111.9(3)
C23 C24 C25 115.4(3)
C23 C24 Ir1 108.04(18)
C25 C24 Ir1 106.74(19)
C23 C24 H24 108.8
C25 C24 H24 108.8
Ir1 C24 H24 108.8
C16 C25 C26 124.1(3)
C16 C25 C24 116.2(2)
C26 C25 C24 119.5(3)
O4 C26 O5 120.2(3)
O4 C26 C25 129.5(3)
O5 C26 C25 110.3(3)
O3 C27 H27A 109.5
O3 C27 H27B 109.5
H27A C27 H27B 109.5
O3 C27 H27C 109.5
H27A C27 H27C 109.5
H27B C27 H27C 109.5
O5 C28 H28A 109.5
O5 C28 H28B 109.5
H28A C28 H28B 109.5
O5 C28 H28C 109.5
H28A C28 H28C 109.5
H28B C28 H28C 109.5
N6 B1 N4 109.7(3)
N6 B1 N2 108.1(2)
N4 B1 N2 108.1(3)
N6 B1 H1 110.3
N4 B1 H1 110.3
N2 B1 H1 110.3
C30 C29 H29A 109.5
C30 C29 H29B 109.5
H29A C29 H29B 109.5
C30 C29 H29C 109.5
H29A C29 H29C 109.5
H29B C29 H29C 109.5
O7 C30 C29 121.3(4)
O7 C30 C31 122.0(5)
C29 C30 C31 116.6(4)
C30 C31 H31A 109.5
C30 C31 H31B 109.5
H31A C31 H31B 109.5
C30 C31 H31C 109.5
H31A C31 H31C 109.5
H31B C31 H31C 109.5
H1O8 O8 H2O8 113(4)

loop_
_geom_bond_atom_site_label_1
_geom_bond_atom_site_label_2
_geom_bond_distance
Ir1 O1 2.034(2)
Ir1 N1 2.044(2)
Ir1 N5 2.058(3)
Ir1 O6 2.086(2)
Ir1 C24 2.089(3)
Ir1 N3 2.129(2)
F1 C20 1.358(4)
O1 C16 1.323(3)
O2 C23 1.222(4)
O3 C23 1.346(4)
O3 C27 1.433(4)
O4 C26 1.221(4)
O5 C26 1.363(4)
O5 C28 1.434(3)
O6 H1O6 0.870(18)
O6 H2O6 0.873(18)
N1 C1 1.341(4)
N1 N2 1.379(3)
N2 C3 1.344(4)
N2 B1 1.544(4)
N3 C6 1.330(4)
N3 N4 1.371(3)
N4 C8 1.351(4)
N4 B1 1.532(4)
N5 C11 1.338(4)
N5 N6 1.372(3)
N6 C13 1.346(4)
N6 B1 1.528(4)
C1 C2 1.396(4)
C1 C4 1.492(4)
C2 C3 1.379(5)
C2 H2 0.9500
C3 C5 1.492(4)
C4 H4A 0.9800
C4 H4B 0.9800
C4 H4C 0.9800
C5 H5A 0.9800
C5 H5B 0.9800
C5 H5C 0.9800
C6 C7 1.399(4)
C6 C9 1.487(5)
C7 C8 1.367(5)
C7 H7 0.9500
C8 C10 1.504(4)
C9 H9A 0.9800
C9 H9B 0.9800
C9 H9C 0.9800
C10 H10A 0.9800
C10 H10B 0.9800
C10 H10C 0.9800
C11 C12 1.398(5)
C11 C14 1.493(4)
C12 C13 1.373(5)
C12 H12 0.9500
C13 C15 1.496(5)
C14 H14A 0.9800
C14 H14B 0.9800
C14 H14C 0.9800
C15 H15A 0.9800
C15 H15B 0.9800
C15 H15C 0.9800
C16 C25 1.369(4)
C16 C17 1.483(4)
C17 C18 1.393(4)
C17 C22 1.394(4)
C18 C19 1.390(5)
C18 H18 0.9500
C19 C20 1.373(5)
C19 H19 0.9500
C20 C21 1.374(5)
C21 C22 1.382(5)
C21 H21 0.9500
C22 H22 0.9500
C23 C24 1.471(4)
C24 C25 1.503(4)
C24 H24 1.0000
C25 C26 1.445(4)
C27 H27A 0.9800
C27 H27B 0.9800
C27 H27C 0.9800
C28 H28A 0.9800
C28 H28B 0.9800
C28 H28C 0.9800
B1 H1 1.0000
O7 C30 1.209(6)
C29 C30 1.483(6)
C29 H29A 0.9800
C29 H29B 0.9800
C29 H29C 0.9800
C30 C31 1.489(6)
C31 H31A 0.9800
C31 H31B 0.9800
C31 H31C 0.9800
O8 H1O8 0.89(4)
O8 H2O8 0.89(4)

loop_
_geom_hbond_atom_site_label_D
_geom_hbond_atom_site_label_H
_geom_hbond_atom_site_label_A
_geom_hbond_distance_DH
_geom_hbond_distance_HA
_geom_hbond_distance_DA
_geom_hbond_angle_DHA
_geom_hbond_site_symmetry_A
O6 H1O6 O8 0.870(18) 1.738(19) 2.608(3) 178(4) 1_655
O6 H2O6 O4 0.873(18) 1.93(2) 2.774(3) 163(4) 2_766
O8 H1O8 O2 0.89(4) 1.83(2) 2.713(4) 177(4) .

loop_
_geom_torsion_atom_site_label_1
_geom_torsion_atom_site_label_2
_geom_torsion_atom_site_label_3
_geom_torsion_atom_site_label_4
_geom_torsion
N1 Ir1 O1 C16 104.21(19)
O6 Ir1 O1 C16 -78.71(19)
C24 Ir1 O1 C16 5.9(2)
N3 Ir1 O1 C16 -172.36(19)
O1 Ir1 N1 C1 -22.4(3)
N5 Ir1 N1 C1 155.2(3)
C24 Ir1 N1 C1 60.2(3)
N3 Ir1 N1 C1 -119.6(3)
O1 Ir1 N1 N2 149.2(2)
N5 Ir1 N1 N2 -33.2(2)
C24 Ir1 N1 N2 -128.3(2)
N3 Ir1 N1 N2 51.9(2)
C1 N1 N2 C3 -1.3(3)
Ir1 N1 N2 C3 -175.01(19)
C1 N1 N2 B1 166.1(3)
Ir1 N1 N2 B1 -7.7(3)
O1 Ir1 N3 C6 38.3(3)
N1 Ir1 N3 C6 128.6(3)
N5 Ir1 N3 C6 -137.9(3)
O6 Ir1 N3 C6 -47.2(3)
O1 Ir1 N3 N4 -142.9(2)
N1 Ir1 N3 N4 -52.5(2)
N5 Ir1 N3 N4 40.9(2)
O6 Ir1 N3 N4 131.6(2)
C6 N3 N4 C8 0.6(3)
Ir1 N3 N4 C8 -178.5(2)
C6 N3 N4 B1 -173.3(3)
Ir1 N3 N4 B1 7.5(3)
N1 Ir1 N5 C11 -139.0(3)
O6 Ir1 N5 C11 43.7(3)
C24 Ir1 N5 C11 -40.4(3)
N3 Ir1 N5 C11 137.9(3)
N1 Ir1 N5 N6 29.9(2)
O6 Ir1 N5 N6 -147.3(2)
C24 Ir1 N5 N6 128.6(2)
N3 Ir1 N5 N6 -53.1(2)
C11 N5 N6 C13 1.2(4)
Ir1 N5 N6 C13 -170.6(2)
C11 N5 N6 B1 -173.3(3)
Ir1 N5 N6 B1 14.9(3)
N2 N1 C1 C2 1.7(3)
Ir1 N1 C1 C2 173.9(2)
N2 N1 C1 C4 -175.0(3)
Ir1 N1 C1 C4 -2.9(5)
N1 C1 C2 C3 -1.6(4)
C4 C1 C2 C3 175.2(3)
N1 N2 C3 C2 0.3(3)
B1 N2 C3 C2 -165.5(3)
N1 N2 C3 C5 -179.0(3)
B1 N2 C3 C5 15.2(5)
C1 C2 C3 N2 0.8(4)
C1 C2 C3 C5 180.0(3)
N4 N3 C6 C7 -0.7(3)
Ir1 N3 C6 C7 178.3(2)
N4 N3 C6 C9 178.0(3)
Ir1 N3 C6 C9 -3.0(5)
N3 C6 C7 C8 0.5(4)
C9 C6 C7 C8 -178.1(3)
N3 N4 C8 C7 -0.3(4)
B1 N4 C8 C7 172.6(3)
N3 N4 C8 C10 179.4(3)
B1 N4 C8 C10 -7.6(5)
C6 C7 C8 N4 -0.1(4)
C6 C7 C8 C10 -179.8(3)
N6 N5 C11 C12 -1.5(4)
Ir1 N5 C11 C12 168.4(3)
N6 N5 C11 C14 179.2(4)
Ir1 N5 C11 C14 -10.9(6)
N5 C11 C12 C13 1.2(4)
C14 C11 C12 C13 -179.5(4)
N5 N6 C13 C12 -0.5(4)
B1 N6 C13 C12 173.1(3)
N5 N6 C13 C15 178.9(4)
B1 N6 C13 C15 -7.5(6)
C11 C12 C13 N6 -0.4(4)
C11 C12 C13 C15 -179.7(4)
Ir1 O1 C16 C25 -2.3(3)
Ir1 O1 C16 C17 -176.27(18)
O1 C16 C17 C18 -41.4(4)
C25 C16 C17 C18 145.1(3)
O1 C16 C17 C22 132.1(3)
C25 C16 C17 C22 -41.4(4)
C22 C17 C18 C19 -1.0(4)
C16 C17 C18 C19 172.7(3)
C17 C18 C19 C20 0.6(5)
C18 C19 C20 F1 -178.9(3)
C18 C19 C20 C21 0.5(5)
F1 C20 C21 C22 178.4(3)
C19 C20 C21 C22 -1.0(5)
C20 C21 C22 C17 0.5(5)
C18 C17 C22 C21 0.4(4)
C16 C17 C22 C21 -173.2(3)
C27 O3 C23 O2 17.3(4)
O2 C23 C24 C25 21.5(4)
O3 C23 C24 C25 -162.2(2)
O2 C23 C24 Ir1 -97.9(3)
O3 C23 C24 Ir1 78.4(3)
O1 Ir1 C24 C23 117.0(2)
N1 Ir1 C24 C23 26.9(2)
N5 Ir1 C24 C23 -66.7(2)
O6 Ir1 C24 C23 -157.3(2)
O1 Ir1 C24 C25 -7.69(19)
N1 Ir1 C24 C25 -97.8(2)
N5 Ir1 C24 C25 168.6(2)
O6 Ir1 C24 C25 78.0(2)
O1 C16 C25 C26 169.7(3)
C17 C16 C25 C26 -17.2(5)
O1 C16 C25 C24 -4.9(4)
C17 C16 C25 C24 168.1(3)
C23 C24 C25 C16 -111.0(3)
Ir1 C24 C25 C16 9.0(3)
C23 C24 C25 C26 74.1(4)
Ir1 C24 C25 C26 -165.9(2)
C28 O5 C26 O4 1.9(4)
C28 O5 C26 C25 179.5(3)
C16 C25 C26 O4 -11.8(5)
C24 C25 C26 O4 162.6(3)
C16 C25 C26 O5 170.8(3)
C24 C25 C26 O5 -14.7(4)
C13 N6 B1 N4 -122.6(4)
N5 N6 B1 N4 50.6(3)
C13 N6 B1 N2 119.7(4)
N5 N6 B1 N2 -67.1(3)
C8 N4 B1 N6 124.0(3)
N3 N4 B1 N6 -63.6(3)
C8 N4 B1 N2 -118.3(3)
N3 N4 B1 N2 54.0(3)
C3 N2 B1 N6 -132.2(3)
N1 N2 B1 N6 63.2(3)
C3 N2 B1 N4 109.1(3)
N1 N2 B1 N4 -55.5(3)
